data_2012156
loop_
_publ_author_name
'Bou\.zyk, Anna'
'Konitz, Antoni'
'B\/la\.zejowski, Jerzy'

_publ_section_title
;
 2-(<i>N</i>,<i>N</i>-Diphenylamino)benzoic acid
;
_journal_issue 8
_journal_name_full 'Acta Crystallographica Section C'
_journal_page_first 985
_journal_page_last 986
_journal_paper_doi 10.1107/S0108270101008459
_journal_volume 57
_journal_year 2001
_chemical_formula_moiety 'C19 H15 N O2'
_chemical_formula_sum 'C19 H15 N O2'
_chemical_formula_weight 289.32
_chemical_name_systematic
;
2-(N,N-diphenylamino)benzoic acid
;
_space_group_IT_number 2
_symmetry_cell_setting triclinic
_symmetry_space_group_name_Hall '-P 1'
_symmetry_space_group_name_H-M 'P -1'
_cell_angle_alpha 85.19(3)
_cell_angle_beta 82.64(3)
_cell_angle_gamma 62.45(3)
_cell_formula_units_Z 2
_cell_length_a 9.145(2)
_cell_length_b 9.427(2)
_cell_length_c 9.889(2)
_cell_measurement_reflns_used 50
_cell_measurement_temperature 293(2)
_cell_measurement_theta_max 13
_cell_measurement_theta_min 6
_cell_volume 749.3(3)
_computing_cell_refinement 'Kuma KM-4 Software'
_computing_data_collection 'Kuma KM-4 Software (Kuma Diffraction, 1989)'
_computing_data_reduction 'Kuma KM-4 Software'
_computing_molecular_graphics 'ORTEPII (Johnson, 1976)'
_computing_publication_material SHELXL97
_computing_structure_refinement 'SHELXL97 (Sheldrick, 1997)'
_computing_structure_solution 'SHELXS97 (Sheldrick, 1997)'
_diffrn_ambient_temperature 293(2)
_diffrn_measured_fraction_theta_full .950
_diffrn_measured_fraction_theta_max .950
_diffrn_measurement_device_type 'Kuma KM-4'
_diffrn_measurement_method \q/2\q
_diffrn_radiation_monochromator graphite
_diffrn_radiation_source 'fine-focus sealed tube'
_diffrn_radiation_type MoK\a
_diffrn_radiation_wavelength .71073
_diffrn_reflns_av_R_equivalents .036
_diffrn_reflns_av_sigmaI/netI .087
_diffrn_reflns_limit_h_max 11
_diffrn_reflns_limit_h_min -11
_diffrn_reflns_limit_k_max 12
_diffrn_reflns_limit_k_min -12
_diffrn_reflns_limit_l_max 0
_diffrn_reflns_limit_l_min -13
_diffrn_reflns_number 4376
_diffrn_reflns_theta_full 30.08
_diffrn_reflns_theta_max 30.08
_diffrn_reflns_theta_min 2.08
_diffrn_standards_decay_% 22
_diffrn_standards_interval_count 200
_diffrn_standards_number 3
_exptl_absorpt_coefficient_mu .083
_exptl_absorpt_correction_type none
_exptl_crystal_colour green
_exptl_crystal_density_diffrn 1.282
_exptl_crystal_density_method 'not measured'
_exptl_crystal_description plate
_exptl_crystal_F_000 304
_exptl_crystal_size_max .5
_exptl_crystal_size_mid .3
_exptl_crystal_size_min .3
_refine_diff_density_max .18
_refine_diff_density_min -.23
_refine_ls_extinction_method none
_refine_ls_goodness_of_fit_ref .998
_refine_ls_hydrogen_treatment refall
_refine_ls_matrix_type full
_refine_ls_number_parameters 259
_refine_ls_number_reflns 4175
_refine_ls_number_restraints 0
_refine_ls_restrained_S_all .998
_refine_ls_R_factor_all .176
_refine_ls_R_factor_gt .044
_refine_ls_shift/su_max <0.001
_refine_ls_shift/su_mean .000
_refine_ls_structure_factor_coef Fsqd
_refine_ls_weighting_details 'w = 1/[\s^2^(Fo^2^)+(0.0699P)^2^] where P=(Fo^2^+2Fc^2^)/3'
_refine_ls_weighting_scheme calc
_refine_ls_wR_factor_ref .151
_reflns_number_gt 1581
_reflns_number_total 4175
_reflns_threshold_expression I>2\s(I)
_cod_data_source_file sk1456.cif
_cod_data_source_block I
_cod_database_code 2012156
_cod_database_fobs_code 2012156

loop_
_symmetry_equiv_pos_as_xyz
'x, y, z'
'-x, -y, -z'

loop_
_atom_site_label
_atom_site_fract_x
_atom_site_fract_y
_atom_site_fract_z
_atom_site_U_iso_or_equiv
_atom_site_adp_type
_atom_site_calc_flag
_atom_site_refinement_flags
_atom_site_occupancy
_atom_site_disorder_assembly
_atom_site_disorder_group
_atom_site_type_symbol
N1 .63854(17) .08359(17) .78280(15) .0410(4) Uani d . 1 . . N
O1 .5227(2) .56345(18) .66037(18) .0820(6) Uani d . 1 . . O
H1 .491(4) .592(4) .557(4) .147(13) Uiso d . 1 . . H
O2 .57696(19) .32822(17) .58513(14) .0645(4) Uani d . 1 . . O
C1 .6798(2) .1847(2) .85232(17) .0386(4) Uani d . 1 . . C
C2 .6426(2) .3415(2) .80817(17) .0379(4) Uani d . 1 . . C
C3 .6757(2) .4351(2) .8892(2) .0458(5) Uani d . 1 . . C
H3A .652(3) .540(3) .852(2) .063(6) Uiso d . 1 . . H
C4 .7500(2) .3745(3) 1.0073(2) .0520(5) Uani d . 1 . . C
H4A .774(2) .439(2) 1.059(2) .053(6) Uiso d . 1 . . H
C5 .7922(3) .2184(3) 1.0469(2) .0588(6) Uani d . 1 . . C
H5A .844(3) .176(3) 1.130(2) .075(7) Uiso d . 1 . . H
C7 .7691(2) -.0585(2) .72853(17) .0397(4) Uani d . 1 . . C
C6 .7559(3) .1254(3) .9706(2) .0544(6) Uani d . 1 . . C
H6A .778(3) .022(3) .996(2) .064(7) Uiso d . 1 . . H
C8 .9161(2) -.0609(3) .6720(2) .0482(5) Uani d . 1 . . C
H8A .927(2) .039(2) .669(2) .057(6) Uiso d . 1 . . H
C9 1.0470(3) -.2005(3) .6226(2) .0620(6) Uani d . 1 . . C
H9A 1.145(3) -.194(3) .585(3) .082(8) Uiso d . 1 . . H
C10 1.0324(3) -.3397(3) .6276(3) .0726(7) Uani d . 1 . . C
H10A 1.126(3) -.440(3) .587(3) .103(9) Uiso d . 1 . . H
C11 .8856(4) -.3374(3) .6812(3) .0757(8) Uani d . 1 . . C
H11A .873(3) -.436(3) .684(3) .100(9) Uiso d . 1 . . H
C12 .7555(3) -.1997(3) .7323(2) .0592(6) Uani d . 1 . . C
H12A .652(3) -.195(3) .773(2) .074(7) Uiso d . 1 . . H
C13 .4697(2) .1263(2) .77782(17) .0405(4) Uani d . 1 . . C
C14 .4170(3) .0826(4) .6713(2) .0718(7) Uani d . 1 . . C
H14A .500(3) .025(3) .602(3) .088(8) Uiso d . 1 . . H
C15 .2517(3) .1263(4) .6662(3) .0783(8) Uani d . 1 . . C
H15A .221(3) .090(3) .595(3) .105(9) Uiso d . 1 . . H
C16 .1356(3) .2164(3) .7659(3) .0648(6) Uani d . 1 . . C
H16A .020(3) .242(3) .763(2) .080(8) Uiso d . 1 . . H
C17 .1858(3) .2614(3) .8718(3) .0626(6) Uani d . 1 . . C
H17A .097(3) .323(3) .948(2) .075(7) Uiso d . 1 . . H
C18 .3517(2) .2156(2) .8792(2) .0494(5) Uani d . 1 . . C
H18A .389(3) .242(3) .956(2) .070(7) Uiso d . 1 . . H
C19 .5761(2) .4098(2) .67586(19) .0438(4) Uani d . 1 . . C

loop_
_atom_site_aniso_label
_atom_site_aniso_U_11
_atom_site_aniso_U_22
_atom_site_aniso_U_33
_atom_site_aniso_U_12
_atom_site_aniso_U_13
_atom_site_aniso_U_23
N1 .0389(9) .0385(8) .0443(9) -.0145(7) -.0111(7) -.0028(7)
O1 .1277(15) .0444(9) .0619(11) -.0251(9) -.0364(10) .0136(7)
O2 .0905(12) .0547(9) .0440(8) -.0279(8) -.0203(7) .0092(7)
C1 .0370(9) .0363(10) .0404(9) -.0138(8) -.0094(7) .0004(7)
C2 .0326(9) .0403(10) .0386(9) -.0149(8) -.0059(7) .0034(8)
C3 .0442(11) .0388(11) .0545(12) -.0193(9) -.0027(9) -.0033(9)
C4 .0482(12) .0538(13) .0567(12) -.0223(10) -.0114(9) -.0123(10)
C5 .0632(14) .0581(14) .0532(13) -.0208(11) -.0284(11) .0001(10)
C7 .0443(11) .0387(10) .0336(9) -.0154(8) -.0113(8) .0018(7)
C6 .0681(14) .0422(12) .0523(12) -.0209(10) -.0267(10) .0074(9)
C8 .0476(12) .0505(12) .0456(11) -.0203(10) -.0108(9) .0001(9)
C9 .0460(13) .0723(17) .0559(13) -.0158(12) -.0056(10) -.0089(12)
C10 .0681(17) .0513(15) .0730(17) -.0047(13) -.0049(13) -.0126(12)
C11 .093(2) .0415(13) .0843(18) -.0269(14) .0085(15) -.0116(12)
C12 .0678(15) .0468(13) .0632(14) -.0287(11) .0059(11) -.0064(10)
C13 .0428(10) .0432(10) .0368(9) -.0200(8) -.0111(8) .0051(8)
C14 .0525(14) .113(2) .0486(13) -.0338(14) -.0063(11) -.0203(13)
C15 .0613(16) .119(2) .0623(16) -.0433(16) -.0222(13) -.0060(15)
C16 .0466(14) .0656(15) .0845(17) -.0269(12) -.0177(12) .0100(13)
C17 .0474(13) .0511(13) .0893(18) -.0233(10) .0036(12) -.0119(12)
C18 .0529(13) .0420(11) .0567(13) -.0244(9) -.0025(10) -.0069(9)
C19 .0431(10) .0406(11) .0415(10) -.0148(8) -.0046(8) .0045(8)

loop_
_atom_type_symbol
_atom_type_description
_atom_type_scat_dispersion_real
_atom_type_scat_dispersion_imag
_atom_type_scat_source
C C .0033 .0016 'International Tables Vol C Tables 4.2.6.8 and 6.1.1.4'
H H .0000 .0000 'International Tables Vol C Tables 4.2.6.8 and 6.1.1.4'
N N .0061 .0033 'International Tables Vol C Tables 4.2.6.8 and 6.1.1.4'
O O .0106 .0060 'International Tables Vol C Tables 4.2.6.8 and 6.1.1.4'

loop_
_geom_angle_atom_site_label_1
_geom_angle_atom_site_label_2
_geom_angle_atom_site_label_3
_geom_angle
_geom_angle_publ_flag
C1 N1 C7 118.01(14) yes
C1 N1 C13 118.60(14) yes
C7 N1 C13 123.31(15) yes
C19 O1 H1 105.8(16) yes
C6 C1 C2 119.00(18) no
C6 C1 N1 117.93(17) no
C2 C1 N1 123.05(15) no
C3 C2 C1 118.68(16) no
C3 C2 C19 118.57(17) no
C1 C2 C19 122.69(17) no
C4 C3 C2 121.4(2) no
C4 C3 H3A 123.3(13) no
C2 C3 H3A 115.0(13) no
C3 C4 C5 119.4(2) no
C3 C4 H4A 119.7(12) no
C5 C4 H4A 120.8(12) no
C4 C5 C6 120.1(2) no
C4 C5 H5A 119.6(14) no
C6 C5 H5A 120.3(14) no
C8 C7 C12 118.23(19) no
C8 C7 N1 120.16(17) no
C12 C7 N1 121.60(18) no
C5 C6 C1 121.3(2) no
C5 C6 H6A 122.2(14) no
C1 C6 H6A 116.5(14) no
C7 C8 C9 120.8(2) no
C7 C8 H8A 118.9(11) no
C9 C8 H8A 120.3(11) no
C10 C9 C8 120.4(2) no
C10 C9 H9A 122.8(15) no
C8 C9 H9A 116.8(15) no
C11 C10 C9 119.0(2) no
C11 C10 H10A 120.8(17) no
C9 C10 H10A 120.0(17) no
C10 C11 C12 121.0(3) no
C10 C11 H11A 119.7(16) no
C12 C11 H11A 119.3(16) no
C11 C12 C7 120.5(2) no
C11 C12 H12A 123.1(14) no
C7 C12 H12A 116.4(14) no
C14 C13 C18 117.95(19) no
C14 C13 N1 121.39(17) no
C18 C13 N1 120.66(17) no
C15 C14 C13 121.1(2) no
C15 C14 H14A 123.2(15) no
C13 C14 H14A 115.7(15) no
C16 C15 C14 120.6(2) no
C16 C15 H15A 120.4(17) no
C14 C15 H15A 119.0(17) no
C15 C16 C17 119.0(2) no
C15 C16 H16A 119.5(15) no
C17 C16 H16A 121.4(15) no
C16 C17 C18 120.8(2) no
C16 C17 H17A 117.6(13) no
C18 C17 H17A 121.5(13) no
C13 C18 C17 120.5(2) no
C13 C18 H18A 117.9(13) no
C17 C18 H18A 121.6(13) no
O1 C19 C2 114.72(18) yes
O2 C19 C2 123.23(18) yes
O1 C19 O2 121.99(18) yes

loop_
_geom_bond_atom_site_label_1
_geom_bond_atom_site_label_2
_geom_bond_site_symmetry_2
_geom_bond_distance
_geom_bond_publ_flag
N1 C1 . 1.426(2) yes
N1 C7 . 1.409(2) yes
N1 C13 . 1.411(2) yes
O1 C19 . 1.299(2) yes
O1 H1 . 1.08(4) no
O2 C19 . 1.227(2) yes
C1 C6 . 1.379(2) no
C1 C2 . 1.398(2) no
C2 C3 . 1.393(3) no
C2 C19 . 1.482(2) yes
C3 C4 . 1.373(3) no
C3 H3A . .96(2) no
C4 C5 . 1.373(3) no
C4 H4A . .94(2) no
C5 C6 . 1.375(3) no
C5 H5A . .96(2) no
C7 C8 . 1.378(3) no
C7 C12 . 1.391(3) no
C6 H6A . .92(2) no
C8 C9 . 1.380(3) no
C8 H8A . .99(2) no
C9 C10 . 1.376(4) no
C9 H9A . .95(3) no
C10 C11 . 1.369(4) no
C10 H10A . 1.00(3) no
C11 C12 . 1.372(3) no
C11 H11A . .98(3) no
C12 H12A . .96(2) no
C13 C14 . 1.378(3) no
C13 C18 . 1.379(3) no
C14 C15 . 1.377(3) no
C14 H14A . .94(3) no
C15 C16 . 1.363(4) no
C15 H15A . .93(3) no
C16 C17 . 1.366(3) no
C16 H16A . .97(2) no
C17 C18 . 1.382(3) no
C17 H17A . 1.02(2) no
C18 H18A . .97(2) no

loop_
_geom_hbond_atom_site_label_D
_geom_hbond_atom_site_label_H
_geom_hbond_atom_site_label_A
_geom_hbond_site_symmetry_A
_geom_hbond_distance_DH
_geom_hbond_distance_HA
_geom_hbond_distance_DA
_geom_hbond_angle_DHA
_geom_hbond_publ_flag
O1 H1 O2 2_666 1.08(4) 1.59(4) 2.657(3) 168(3) yes

loop_
_geom_torsion_atom_site_label_1
_geom_torsion_atom_site_label_2
_geom_torsion_atom_site_label_3
_geom_torsion_atom_site_label_4
_geom_torsion
_geom_torsion_publ_flag
C7 N1 C1 C6 -64.0(2) no
C13 N1 C1 C6 112.8(2) no
C7 N1 C1 C2 117.85(19) no
C6 C1 C2 C3 -3.4(3) no
N1 C1 C2 C3 174.76(16) no
C6 C1 C2 C19 173.88(18) no
N1 C1 C2 C19 -8.0(3) no
C1 C2 C3 C4 2.8(3) no
C19 C2 C3 C4 -174.55(17) no
C2 C3 C4 C5 -.2(3) no
C3 C4 C5 C6 -1.8(3) no
C13 N1 C7 C8 146.43(17) no
C1 N1 C7 C8 -36.9(2) yes
C13 N1 C7 C12 -34.8(3) no
C1 N1 C7 C12 141.88(19) no
C4 C5 C6 C1 1.2(3) no
C2 C1 C6 C5 1.5(3) no
N1 C1 C6 C5 -176.79(19) no
C12 C7 C8 C9 -1.0(3) no
N1 C7 C8 C9 177.82(17) no
C7 C8 C9 C10 .7(3) no
C8 C9 C10 C11 .6(4) no
C9 C10 C11 C12 -1.5(4) no
C10 C11 C12 C7 1.2(4) no
C8 C7 C12 C11 .1(3) no
N1 C7 C12 C11 -178.7(2) no
C7 N1 C13 C14 -31.8(3) yes
C1 N1 C13 C14 151.6(2) no
C7 N1 C13 C18 149.18(18) no
C1 N1 C13 C18 -27.5(2) no
C18 C13 C14 C15 -.1(4) no
N1 C13 C14 C15 -179.2(2) no
C13 C14 C15 C16 1.0(4) no
C14 C15 C16 C17 -.6(4) no
C15 C16 C17 C18 -.6(4) no
C14 C13 C18 C17 -1.0(3) no
N1 C13 C18 C17 178.00(18) no
C16 C17 C18 C13 1.4(3) no
C3 C2 C19 O2 163.56(19) no
C1 C2 C19 O2 -13.7(3) yes
C3 C2 C19 O1 -13.6(2) no
C1 C2 C19 O1 169.08(18) no
C2 C1 N1 C13 -65.3(2) yes
O2 C19 O1 H1 -3(2) yes

loop_
_cod_related_entry_id
_cod_related_entry_database
_cod_related_entry_code
1 ChemSpider 201514
